data_4089141
loop_
_publ_author_name
'Zaitsev, Kirill V.'
'Lam, Kevin'
'Zhanabil, Zhaisan'
'Suleimen, Yerlan'
'Kharcheva, Anastasia V.'
'Tafeenko, Viktor A.'
'Oprunenko, Yuri F.'
'Poleshchuk, Oleg Kh.'
'Lermontova, Elmira Kh.'
'Churakov, Andrei V.'

_publ_section_title
;
 Oligogermanes Containing Only Electron-Withdrawing Substituents:
 Synthesis and Properties
;
_journal_issue 2
_journal_name_full Organometallics
_journal_page_first 298
_journal_paper_doi 10.1021/acs.organomet.6b00767
_journal_volume 36
_journal_year 2016
_chemical_formula_moiety 'C18 H12 Br F3 Ge'
_chemical_formula_sum 'C18 H12 Br F3 Ge'
_chemical_formula_weight 437.78
_space_group_IT_number 14
_space_group_name_Hall '-P 2yn'
_space_group_name_H-M_alt 'P 1 21/n 1'
_symmetry_cell_setting monoclinic
_symmetry_space_group_name_Hall '-P 2yn'
_symmetry_space_group_name_H-M 'P 1 21/n 1'
_atom_sites_solution_hydrogens geom
_atom_sites_solution_primary direct
_atom_sites_solution_secondary difmap
_audit_creation_method SHELXL-97
_cell_angle_alpha 90.00
_cell_angle_beta 91.27(1)
_cell_angle_gamma 90.00
_cell_formula_units_Z 4
_cell_length_a 10.4984(5)
_cell_length_b 11.4856(6)
_cell_length_c 14.0151(6)
_cell_measurement_reflns_used 12022
_cell_measurement_temperature 295(2)
_cell_measurement_theta_max 66.21
_cell_measurement_theta_min 3.85
_cell_volume 1689.53(14)
_computing_cell_refinement 'STOE X-AREA'
_computing_data_collection 'STOE X-AREA'
_computing_data_reduction 'STOE X-RED'
_computing_structure_refinement 'SHELXL-97 (Sheldrick, 1997)'
_computing_structure_solution 'SHELXS-97 (Sheldrick, 2008)'
_diffrn_ambient_temperature 295
_diffrn_detector Pilatus100K
_diffrn_detector_area_resol_mean 5.81
_diffrn_detector_type STOE
_diffrn_measured_fraction_theta_full 0.985
_diffrn_measured_fraction_theta_max 0.985
_diffrn_measurement_device_type 'STADIVARI Pilatus'
_diffrn_measurement_method 'rotation method'
_diffrn_radiation_collimation 'focusing mirrors'
_diffrn_radiation_monochromator none
_diffrn_radiation_polarisn_norm 0
_diffrn_radiation_type 'Cu K\a'
_diffrn_radiation_wavelength 1.54186
_diffrn_reflns_av_R_equivalents 0.0648
_diffrn_reflns_av_sigmaI/netI 0.0582
_diffrn_reflns_limit_h_max 12
_diffrn_reflns_limit_h_min -9
_diffrn_reflns_limit_k_max 13
_diffrn_reflns_limit_k_min -13
_diffrn_reflns_limit_l_max 9
_diffrn_reflns_limit_l_min -16
_diffrn_reflns_number 5852
_diffrn_reflns_theta_full 65.99
_diffrn_reflns_theta_max 65.99
_diffrn_reflns_theta_min 4.98
_diffrn_source 'Cu GeniX 3D'
_diffrn_source_current 0.600
_diffrn_source_power 0.030
_diffrn_source_voltage 50
_diffrn_standards_decay_% 0
_exptl_absorpt_coefficient_mu 5.471
_exptl_absorpt_correction_T_max 0.8262
_exptl_absorpt_correction_T_min 0.4368
_exptl_absorpt_correction_type multi-scan
_exptl_absorpt_process_details
;
[c.f. r.h. blessing, acta cryst. (1995), a51, 33-38]
;
_exptl_crystal_colour colorless
_exptl_crystal_density_diffrn 1.721
_exptl_crystal_density_method 'not measured'
_exptl_crystal_description prism
_exptl_crystal_F_000 856
_exptl_crystal_size_max .12
_exptl_crystal_size_mid .07
_exptl_crystal_size_min .05
_refine_diff_density_max 0.953
_refine_diff_density_min -0.845
_refine_diff_density_rms 0.139
_refine_ls_extinction_coef 0.0063(5)
_refine_ls_extinction_expression Fc^*^=kFc[1+0.001xFc^2^\l^3^/sin(2\q)]^-1/4^
_refine_ls_extinction_method SHELXL
_refine_ls_goodness_of_fit_ref 1.014
_refine_ls_hydrogen_treatment constr
_refine_ls_matrix_type full
_refine_ls_number_parameters 209
_refine_ls_number_reflns 2850
_refine_ls_number_restraints 0
_refine_ls_restrained_S_all 1.014
_refine_ls_R_factor_all 0.0620
_refine_ls_R_factor_gt 0.0522
_refine_ls_shift/su_max 0.000
_refine_ls_shift/su_mean 0.000
_refine_ls_structure_factor_coef Fsqd
_refine_ls_weighting_details 'calc w=1/[\s^2^(Fo^2^)+(0.1023P)^2^+0.0000P] where P=(Fo^2^+2Fc^2^)/3'
_refine_ls_weighting_scheme calc
_refine_ls_wR_factor_gt 0.1429
_refine_ls_wR_factor_ref 0.1533
_reflns_number_gt 2234
_reflns_number_total 2850
_reflns_threshold_expression >2sigma(I)
_cod_data_source_file om6b00767_si_002.cif
_cod_data_source_block kirill4
_cod_original_sg_symbol_H-M 'P 21/n'
_cod_database_code 4089141

loop_
_symmetry_equiv_pos_as_xyz
'x, y, z'
'-x+1/2, y+1/2, -z+1/2'
'-x, -y, -z'
'x-1/2, -y-1/2, z-1/2'

loop_
_atom_site_label
_atom_site_type_symbol
_atom_site_fract_x
_atom_site_fract_y
_atom_site_fract_z
_atom_site_U_iso_or_equiv
_atom_site_adp_type
_atom_site_occupancy
_atom_site_symmetry_multiplicity
_atom_site_calc_flag
_atom_site_refinement_flags
Ge1 Ge 0.02852(5) 0.81058(4) 0.18433(4) 0.0435(3) Uani 1 1 d .
Br1 Br 0.23696(6) 0.82383(6) 0.13541(6) 0.0747(3) Uani 1 1 d .
F1 F -0.2435(4) 0.4899(3) -0.0941(3) 0.1010(13) Uani 1 1 d .
F2 F -0.2016(4) 1.2899(3) 0.2030(3) 0.0914(12) Uani 1 1 d .
F3 F 0.0628(3) 0.6382(3) 0.5918(2) 0.0738(9) Uani 1 1 d .
C1 C -0.0579(4) 0.7066(4) 0.0953(4) 0.0475(11) Uani 1 1 d .
C2 C -0.1073(5) 0.5999(5) 0.1258(4) 0.0623(14) Uani 1 1 d .
H2 H -0.0979 0.5782 0.1895 0.075 Uiso 1 1 calc R
C3 C -0.1698(6) 0.5270(5) 0.0623(5) 0.0749(17) Uani 1 1 d .
H3 H -0.2017 0.4557 0.0822 0.090 Uiso 1 1 calc R
C4 C -0.1835(5) 0.5610(5) -0.0291(4) 0.0659(15) Uani 1 1 d .
C5 C -0.1382(6) 0.6644(5) -0.0627(4) 0.0686(15) Uani 1 1 d .
H5 H -0.1498 0.6859 -0.1262 0.082 Uiso 1 1 calc R
C6 C -0.0749(6) 0.7353(5) 0.0015(4) 0.0628(14) Uani 1 1 d .
H6 H -0.0423 0.8057 -0.0198 0.075 Uiso 1 1 calc R
C7 C -0.0393(4) 0.9664(4) 0.1822(3) 0.0436(10) Uani 1 1 d .
C8 C -0.1579(4) 0.9892(4) 0.1417(4) 0.0548(12) Uani 1 1 d .
H8 H -0.2017 0.9300 0.1099 0.066 Uiso 1 1 calc R
C9 C -0.2126(5) 1.0982(5) 0.1475(4) 0.0641(14) Uani 1 1 d .
H9 H -0.2923 1.1131 0.1198 0.077 Uiso 1 1 calc R
C10 C -0.1468(6) 1.1832(4) 0.1949(4) 0.0601(14) Uani 1 1 d .
C11 C -0.0286(5) 1.1662(4) 0.2354(4) 0.0575(13) Uani 1 1 d .
H11 H 0.0142 1.2265 0.2666 0.069 Uiso 1 1 calc R
C12 C 0.0255(5) 1.0567(4) 0.2286(4) 0.0539(12) Uani 1 1 d .
H12 H 0.1060 1.0433 0.2553 0.065 Uiso 1 1 calc R
C13 C 0.0405(4) 0.7530(4) 0.3147(3) 0.0443(10) Uani 1 1 d .
C14 C -0.0076(5) 0.8194(4) 0.3883(4) 0.0517(12) Uani 1 1 d .
H14 H -0.0463 0.8904 0.3743 0.062 Uiso 1 1 calc R
C15 C 0.0008(5) 0.7823(4) 0.4813(4) 0.0531(12) Uani 1 1 d .
H15 H -0.0308 0.8274 0.5305 0.064 Uiso 1 1 calc R
C16 C 0.0570(5) 0.6767(4) 0.4992(4) 0.0525(12) Uani 1 1 d .
C17 C 0.1053(5) 0.6086(4) 0.4298(4) 0.0574(12) Uani 1 1 d .
H17 H 0.1424 0.5371 0.4447 0.069 Uiso 1 1 calc R
C18 C 0.0983(5) 0.6474(4) 0.3367(4) 0.0550(12) Uani 1 1 d .
H18 H 0.1325 0.6025 0.2883 0.066 Uiso 1 1 calc R

loop_
_atom_site_aniso_label
_atom_site_aniso_U_11
_atom_site_aniso_U_22
_atom_site_aniso_U_33
_atom_site_aniso_U_23
_atom_site_aniso_U_13
_atom_site_aniso_U_12
Ge1 0.0397(4) 0.0418(3) 0.0491(4) 0.0006(2) 0.0008(2) 0.0008(2)
Br1 0.0522(4) 0.0783(5) 0.0944(6) 0.0092(3) 0.0162(3) 0.0006(3)
F1 0.113(3) 0.072(2) 0.116(3) -0.023(2) -0.045(2) -0.014(2)
F2 0.105(3) 0.0531(18) 0.116(3) -0.0043(19) -0.013(2) 0.0317(19)
F3 0.084(2) 0.086(2) 0.0514(17) 0.0140(16) 0.0041(16) 0.0099(18)
C1 0.046(2) 0.043(2) 0.054(3) 0.001(2) 0.002(2) 0.0003(19)
C2 0.063(3) 0.060(3) 0.064(3) 0.010(2) -0.003(3) -0.010(3)
C3 0.075(4) 0.053(3) 0.096(5) 0.005(3) -0.011(3) -0.021(3)
C4 0.068(3) 0.051(3) 0.078(4) -0.014(3) -0.021(3) 0.003(2)
C5 0.084(4) 0.070(3) 0.052(3) -0.003(3) -0.006(3) -0.003(3)
C6 0.077(4) 0.052(3) 0.059(3) -0.001(2) 0.001(3) -0.012(3)
C7 0.043(2) 0.044(2) 0.044(2) -0.0005(19) -0.0010(19) -0.0003(18)
C8 0.046(2) 0.053(3) 0.065(3) -0.007(2) -0.007(2) 0.002(2)
C9 0.052(3) 0.062(3) 0.078(4) -0.001(3) -0.012(3) 0.014(2)
C10 0.070(3) 0.046(3) 0.064(3) 0.002(2) 0.002(3) 0.008(2)
C11 0.068(3) 0.043(2) 0.062(3) -0.004(2) -0.008(3) -0.004(2)
C12 0.048(3) 0.057(3) 0.056(3) 0.001(2) -0.007(2) 0.000(2)
C13 0.036(2) 0.043(2) 0.054(3) 0.0021(19) 0.0039(19) 0.0012(17)
C14 0.044(2) 0.044(2) 0.068(3) 0.002(2) 0.005(2) 0.0035(19)
C15 0.058(3) 0.055(3) 0.048(3) -0.001(2) 0.009(2) 0.007(2)
C16 0.047(3) 0.059(3) 0.051(3) 0.007(2) -0.003(2) 0.002(2)
C17 0.061(3) 0.049(3) 0.062(3) 0.006(2) -0.004(3) 0.009(2)
C18 0.059(3) 0.049(3) 0.057(3) -0.004(2) 0.000(2) 0.010(2)

loop_
_atom_type_symbol
_atom_type_description
_atom_type_scat_dispersion_real
_atom_type_scat_dispersion_imag
_atom_type_scat_source
C C 0.0181 0.0091 'International Tables Vol C Tables 4.2.6.8 and 6.1.1.4'
H H 0.0000 0.0000 'International Tables Vol C Tables 4.2.6.8 and 6.1.1.4'
Br Br -0.6763 1.2805 'International Tables Vol C Tables 4.2.6.8 and 6.1.1.4'
F F 0.0727 0.0534 'International Tables Vol C Tables 4.2.6.8 and 6.1.1.4'
Ge Ge -1.0885 0.8855 'International Tables Vol C Tables 4.2.6.8 and 6.1.1.4'

loop_
_geom_angle_atom_site_label_1
_geom_angle_atom_site_label_2
_geom_angle_atom_site_label_3
_geom_angle
C7 Ge1 C1 113.26(18)
C7 Ge1 C13 110.28(19)
C1 Ge1 C13 114.5(2)
C7 Ge1 Br1 106.63(14)
C1 Ge1 Br1 106.38(15)
C13 Ge1 Br1 105.00(13)
C6 C1 C2 117.7(5)
C6 C1 Ge1 121.4(4)
C2 C1 Ge1 120.9(4)
C3 C2 C1 120.6(5)
C4 C3 C2 118.6(5)
C3 C4 C5 123.4(5)
C3 C4 F1 119.9(5)
C5 C4 F1 116.7(5)
C4 C5 C6 117.2(5)
C1 C6 C5 122.6(5)
C8 C7 C12 118.4(4)
C8 C7 Ge1 120.8(3)
C12 C7 Ge1 120.5(3)
C9 C8 C7 121.4(5)
C10 C9 C8 118.2(5)
F2 C10 C9 118.4(5)
F2 C10 C11 118.4(5)
C9 C10 C11 123.1(5)
C10 C11 C12 118.2(4)
C11 C12 C7 120.8(4)
C14 C13 C18 118.7(4)
C14 C13 Ge1 119.6(3)
C18 C13 Ge1 121.6(4)
C15 C14 C13 121.3(4)
C16 C15 C14 117.9(5)
C17 C16 C15 123.1(5)
C17 C16 F3 118.9(4)
C15 C16 F3 118.0(5)
C16 C17 C18 118.6(5)
C17 C18 C13 120.4(5)

loop_
_geom_bond_atom_site_label_1
_geom_bond_atom_site_label_2
_geom_bond_distance
Ge1 C7 1.926(4)
Ge1 C1 1.938(5)
Ge1 C13 1.945(5)
Ge1 Br1 2.3126(8)
F1 C4 1.367(6)
F2 C10 1.360(6)
F3 C16 1.371(6)
C1 C6 1.362(7)
C1 C2 1.401(7)
C2 C3 1.378(8)
C3 C4 1.344(9)
C4 C5 1.366(8)
C5 C6 1.374(8)
C7 C8 1.382(6)
C7 C12 1.394(6)
C8 C9 1.380(7)
C9 C10 1.361(8)
C10 C11 1.367(8)
C11 C12 1.383(7)
C13 C14 1.386(7)
C13 C18 1.387(6)
C14 C15 1.372(7)
C15 C16 1.369(7)
C16 C17 1.356(7)
C17 C18 1.380(7)
